data_7715070
loop_
_publ_author_name
'Sirenko, Valerii Y.'
'Kucheriv, Olesia I.'
'Shova, Sergiu'
'Shylin, Sergii I.'
'Ksenofontov, Vadim'
'Fritsky, Igor O.'
'Tremel, Wolfgang'
'Gural'skiy, Il'ya A.'

_publ_section_title
;
 Nature of cyanoargentate bridges defining spin crossover in new 2D
 Hofmann clathrate analogues.
;
_journal_issue 9
_journal_name_full 'Dalton transactions (Cambridge, England : 2003)'
_journal_page_first 4251
_journal_page_last 4259
_journal_paper_doi 10.1039/d3dt04372j
_journal_volume 53
_journal_year 2024
_chemical_formula_moiety 'C16 H16 Ag2 Fe N8'
_chemical_formula_sum 'C16 H16 Ag2 Fe N8'
_chemical_formula_weight 591.96
_space_group_crystal_system monoclinic
_space_group_IT_number 14
_space_group_name_Hall '-P 2yn'
_space_group_name_H-M_alt 'P 1 21/n 1'
_atom_sites_solution_hydrogens geom
_audit_creation_date 2023-11-29
_audit_creation_method
;
Olex2 1.5
(compiled 2023.08.24 svn.re1ec1418 for OlexSys, GUI svn.r6817)
;
_audit_update_record
;
2023-12-20 deposited with the CCDC.	2024-01-31 downloaded from the CCDC.
;
_cell_angle_alpha 90
_cell_angle_beta 94.401(4)
_cell_angle_gamma 90
_cell_formula_units_Z 4
_cell_length_a 11.8210(6)
_cell_length_b 10.2450(4)
_cell_length_c 17.5337(7)
_cell_measurement_reflns_used 2912
_cell_measurement_temperature 200.00(10)
_cell_measurement_theta_max 31.3180
_cell_measurement_theta_min 2.0150
_cell_volume 2117.18(16)
_computing_cell_refinement 'CrysAlisPro 1.171.38.46 (Rigaku OD, 2015)'
_computing_data_collection 'CrysAlisPro 1.171.38.46 (Rigaku OD, 2015)'
_computing_data_reduction 'CrysAlisPro 1.171.38.46 (Rigaku OD, 2015)'
_computing_molecular_graphics 'Olex2 1.5 (Dolomanov et al., 2009)'
_computing_publication_material 'Olex2 1.5 (Dolomanov et al., 2009)'
_computing_structure_refinement 'SHELXL 2018/3 (Sheldrick, 2015)'
_computing_structure_solution 'ShelXS (Sheldrick, 2008)'
_diffrn_ambient_temperature 200.15
_diffrn_detector_area_resol_mean 16.1593
_diffrn_detector_type Eos
_diffrn_measured_fraction_theta_full 0.999
_diffrn_measured_fraction_theta_max 0.999
_diffrn_measurement_details
;
List of Runs (angles in degrees, time in seconds):

  # Type    Start    End  Width  t~exp~   \w     \q     \k     \f   Frames
#--------------------------------------------------------------------------
  1  \w     26.00  72.00   1.00    3.00    --   26.35  77.00  90.00   46
  2  \w      2.00  64.00   1.00    3.00    --   26.35  77.00 -30.00   62
  3  \w     15.00  91.00   1.00    3.00    --   26.35  77.00-120.00   76
  4  \w      6.00  70.00   1.00    3.00    --   26.35  77.00-180.00   64
;
_diffrn_measurement_device 'four-circle diffractometer'
_diffrn_measurement_device_type 'Xcalibur, Eos'
_diffrn_measurement_method '\w scans'
_diffrn_radiation_type MoK\a
_diffrn_radiation_wavelength 0.71073
_diffrn_reflns_av_R_equivalents 0.0315
_diffrn_reflns_av_unetI/netI 0.0427
_diffrn_reflns_Laue_measured_fraction_full 0.999
_diffrn_reflns_Laue_measured_fraction_max 0.999
_diffrn_reflns_limit_h_max 13
_diffrn_reflns_limit_h_min -14
_diffrn_reflns_limit_k_max 12
_diffrn_reflns_limit_k_min -6
_diffrn_reflns_limit_l_max 14
_diffrn_reflns_limit_l_min -20
_diffrn_reflns_number 8516
_diffrn_reflns_point_group_measured_fraction_full 0.999
_diffrn_reflns_point_group_measured_fraction_max 0.999
_diffrn_reflns_theta_full 25.023
_diffrn_reflns_theta_max 25.023
_diffrn_reflns_theta_min 2.008
_exptl_absorpt_coefficient_mu 2.524
_exptl_absorpt_correction_T_max 1.00000
_exptl_absorpt_correction_T_min 0.60061
_exptl_absorpt_correction_type multi-scan
_exptl_absorpt_process_details
;
CrysAlisPro 1.171.38.46 (Rigaku Oxford Diffraction, 2015)
Empirical absorption correction using spherical harmonics,
 implemented in SCALE3 ABSPACK scaling algorithm.
;
_exptl_crystal_colour 'clear dark red'
_exptl_crystal_colour_lustre clear
_exptl_crystal_colour_modifier dark
_exptl_crystal_colour_primary red
_exptl_crystal_density_diffrn 1.857
_exptl_crystal_description prism
_exptl_crystal_F_000 1152
_exptl_crystal_size_max 0.45
_exptl_crystal_size_mid 0.35
_exptl_crystal_size_min 0.35
_refine_diff_density_max 1.164
_refine_diff_density_min -0.976
_refine_diff_density_rms 0.120
_refine_ls_extinction_method none
_refine_ls_goodness_of_fit_ref 1.109
_refine_ls_hydrogen_treatment constr
_refine_ls_matrix_type full
_refine_ls_number_parameters 250
_refine_ls_number_reflns 3735
_refine_ls_number_restraints 3
_refine_ls_restrained_S_all 1.111
_refine_ls_R_factor_all 0.0541
_refine_ls_R_factor_gt 0.0452
_refine_ls_shift/su_max 0.001
_refine_ls_shift/su_mean 0.000
_refine_ls_structure_factor_coef Fsqd
_refine_ls_weighting_details 'w=1/[\s^2^(Fo^2^)+(0.0199P)^2^+12.3445P] where P=(Fo^2^+2Fc^2^)/3'
_refine_ls_weighting_scheme calc
_refine_ls_wR_factor_gt 0.0971
_refine_ls_wR_factor_ref 0.1011
_reflns_Friedel_coverage 0.000
_reflns_number_gt 3184
_reflns_number_total 3735
_reflns_threshold_expression 'I > 2\s(I)'
_cod_data_source_file d3dt04372j2.cif
_cod_data_source_block shi_3709_ilgu
_cod_depositor_comments 'Adding full bibliography for 7715067--7715070.cif.'
_cod_original_cell_volume 2117.20(17)
_cod_database_code 7715070
_shelx_shelxl_version_number 2018/3
_shelx_space_group_comment
;
The symmetry employed for this shelxl refinement is uniquely defined
by the following loop, which should always be used as a source of
symmetry information in preference to the above space-group names.
They are only intended as comments.
;
_olex2_refinement_description
;
1. Fixed Uiso
 At 1.2 times of:
  All C(H) groups, {H16A,H16B,H16C} of C16, All C(H,H) groups, All C(H,H,H,H)
  groups
 At 1.5 times of:
  {H10A,H10B,H10C} of C10B, {H10D,H10E,H10F} of C10A
2. Restrained distances
 C16-C15
 1.54 with sigma of 0.02
 C10B-C9 = C10A-C9
 1.54 with sigma of 0.02
3. Uiso/Uaniso restraints and constraints
Uanis(C10A) = Uanis(C10B)
4. Others
 Fixed Sof: H9AA(0.37) H9AB(0.37) H9BC(0.63) H9BD(0.63) C10B(0.37) H10A(0.37)
 H10B(0.37) H10C(0.37) C10A(0.63) H10D(0.63) H10E(0.63) H10F(0.63)
5.a Secondary CH2 refined with riding coordinates:
 C15(H15A,H15B), C9(H9AA,H9AB), C9(H9BC,H9BD)
5.b Aromatic/amide H refined with riding coordinates:
 C14(H14), C8(H8), C13(H13), C11(H11), C5(H5), C7(H7)
5.c Idealised Me refined as rotating group:
 C16(H16A,H16B,H16C), C10B(H10A,H10B,H10C), C10A(H10D,H10E,H10F)
;
_olex2_submission_special_instructions 'No special instructions were received'
_oxdiff_exptl_absorpt_empirical_details
;
Empirical correction (ABSPACK) includes:
- Absorption correction using spherical harmonics
- Frame scaling
;

loop_
_space_group_symop_operation_xyz
'x, y, z'
'-x+1/2, y+1/2, -z+1/2'
'-x, -y, -z'
'x-1/2, -y-1/2, z-1/2'

loop_
_atom_site_label
_atom_site_type_symbol
_atom_site_fract_x
_atom_site_fract_y
_atom_site_fract_z
_atom_site_U_iso_or_equiv
_atom_site_adp_type
_atom_site_occupancy
_atom_site_site_symmetry_order
_atom_site_calc_flag
_atom_site_refinement_flags_posn
_atom_site_refinement_flags_adp
_atom_site_refinement_flags_occupancy
_atom_site_disorder_assembly
_atom_site_disorder_group
Ag2 Ag 0.44400(4) 0.27636(5) 0.31339(3) 0.03499(16) Uani 1 1 d . . . . .
Ag1 Ag 0.28187(4) 0.24290(4) 0.43688(3) 0.03261(15) Uani 1 1 d . . . . .
Fe1 Fe 0.30364(7) 0.74421(7) 0.43794(5) 0.01628(19) Uani 1 1 d . . . . .
N1 N 0.2933(4) 0.5554(5) 0.4314(3) 0.0225(11) Uani 1 1 d . . . . .
N2 N 0.2254(4) 0.7594(4) 0.3363(3) 0.0229(11) Uani 1 1 d . . . . .
C1 C 0.2863(5) 0.4444(6) 0.4293(4) 0.0264(14) Uani 1 1 d . . . . .
N3 N 0.3103(4) 0.9325(5) 0.4450(3) 0.0241(11) Uani 1 1 d . . . . .
N5 N 0.4559(4) 0.7416(5) 0.3946(3) 0.0257(11) Uani 1 1 d . . . . .
N4 N 0.3801(4) 0.7288(5) 0.5390(3) 0.0234(11) Uani 1 1 d . . . . .
N7 N 0.1529(4) 0.7495(4) 0.4823(3) 0.0210(11) Uani 1 1 d . . . . .
N8 N -0.0594(5) 0.7644(6) 0.5394(4) 0.0452(16) Uani 1 1 d . . . . .
C14 C 0.0676(5) 0.6740(6) 0.4545(4) 0.0333(15) Uani 1 1 d . . . . .
H14 H 0.079449 0.613182 0.414998 0.040 Uiso 1 1 calc R U . . .
N6 N 0.6752(6) 0.7433(7) 0.3426(4) 0.0564(19) Uani 1 1 d . . . . .
C8 C 0.5294(6) 0.6440(7) 0.4084(4) 0.0365(16) Uani 1 1 d . . . . .
H8 H 0.507476 0.571227 0.437417 0.044 Uiso 1 1 calc R U . . .
C12 C 0.0244(6) 0.8427(7) 0.5653(4) 0.0401(17) Uani 1 1 d . . . . .
C13 C -0.0379(6) 0.6834(7) 0.4828(4) 0.0432(18) Uani 1 1 d . . . . .
H13 H -0.097565 0.629942 0.461033 0.052 Uiso 1 1 calc R U . . .
C11 C 0.1308(6) 0.8312(6) 0.5385(4) 0.0319(15) Uani 1 1 d . . . . .
H11 H 0.190738 0.883606 0.561061 0.038 Uiso 1 1 calc R U . . .
C5 C 0.4947(7) 0.8410(7) 0.3551(4) 0.0423(18) Uani 1 1 d . . . . .
H5 H 0.446103 0.913337 0.343517 0.051 Uiso 1 1 calc R U . . .
C7 C 0.6358(7) 0.6453(9) 0.3818(4) 0.052(2) Uani 1 1 d . . . . .
H7 H 0.683602 0.571871 0.392177 0.062 Uiso 1 1 calc R U . . .
C15 C -0.0008(8) 0.9488(9) 0.6228(5) 0.064(3) Uani 1 1 d D . . . .
H15A H 0.067022 1.004565 0.633171 0.077 Uiso 1 1 calc R U . . .
H15B H -0.063653 1.004637 0.601050 0.077 Uiso 1 1 calc R U . . .
C6 C 0.6043(8) 0.8427(8) 0.3299(5) 0.055(2) Uani 1 1 d . . . . .
C9 C 0.6479(10) 0.9616(10) 0.2877(6) 0.086(4) Uani 1 1 d D . . . .
H9AA H 0.600882 1.038908 0.297302 0.103 Uiso 0.37 1 calc R U P A 1
H9AB H 0.727202 0.980745 0.306727 0.103 Uiso 0.37 1 calc R U P A 1
H9BC H 0.637285 1.040921 0.318549 0.103 Uiso 0.63 1 calc R U P B 2
H9BD H 0.730261 0.951046 0.282591 0.103 Uiso 0.63 1 calc R U P B 2
C16 C -0.0323(14) 0.8900(11) 0.6944(6) 0.130(6) Uani 1 1 d D . . . .
H16A H 0.030050 0.835133 0.716016 0.156 Uiso 1 1 calc R U . . .
H16B H -0.100537 0.836507 0.684274 0.156 Uiso 1 1 calc R U . . .
H16C H -0.047564 0.959148 0.730917 0.156 Uiso 1 1 calc R U . . .
C10B C 0.642(4) 0.933(4) 0.2021(12) 0.106(8) Uani 0.37 1 d D . P C 1
H10A H 0.708120 0.880352 0.190577 0.159 Uiso 0.37 1 calc R U P C 1
H10B H 0.642511 1.015137 0.173655 0.159 Uiso 0.37 1 calc R U P C 1
H10C H 0.572494 0.884550 0.187157 0.159 Uiso 0.37 1 calc R U P C 1
C10A C 0.588(2) 0.980(2) 0.2096(11) 0.106(8) Uani 0.63 1 d D . P C 2
H10D H 0.602526 0.903765 0.177677 0.159 Uiso 0.63 1 calc R U P C 2
H10E H 0.617118 1.058529 0.185976 0.159 Uiso 0.63 1 calc R U P C 2
H10F H 0.506622 0.988652 0.214122 0.159 Uiso 0.63 1 calc R U P C 2
C4 C 0.4343(5) 0.7233(6) 0.5962(3) 0.0267(14) Uani 1 1 d . . . . .
C2 C 0.1681(6) 0.7669(6) 0.2808(4) 0.0323(15) Uani 1 1 d . . . . .
C3 C 0.3069(5) 1.0439(6) 0.4456(4) 0.0321(16) Uani 1 1 d . . . . .

loop_
_atom_site_aniso_label
_atom_site_aniso_U_11
_atom_site_aniso_U_22
_atom_site_aniso_U_33
_atom_site_aniso_U_23
_atom_site_aniso_U_13
_atom_site_aniso_U_12
Ag2 0.0330(3) 0.0510(3) 0.0188(2) -0.0019(2) -0.0114(2) -0.0025(2)
Ag1 0.0417(3) 0.0140(2) 0.0433(3) -0.0013(2) 0.0106(2) 0.0004(2)
Fe1 0.0195(4) 0.0136(4) 0.0147(4) -0.0001(3) -0.0059(3) 0.0002(3)
N1 0.020(3) 0.021(3) 0.025(3) -0.002(2) -0.003(2) 0.001(2)
N2 0.028(3) 0.023(3) 0.016(3) 0.004(2) -0.009(2) 0.003(2)
C1 0.023(3) 0.019(3) 0.037(4) -0.002(3) 0.000(3) 0.000(2)
N3 0.023(3) 0.020(3) 0.029(3) 0.002(2) -0.001(2) 0.001(2)
N5 0.029(3) 0.025(3) 0.024(3) -0.001(2) 0.005(2) 0.000(2)
N4 0.018(3) 0.023(3) 0.029(3) -0.004(2) -0.001(2) 0.001(2)
N7 0.022(3) 0.016(2) 0.024(3) 0.001(2) -0.004(2) 0.001(2)
N8 0.028(3) 0.042(4) 0.068(5) -0.018(3) 0.015(3) -0.006(3)
C14 0.027(3) 0.032(4) 0.040(4) -0.007(3) -0.003(3) -0.004(3)
N6 0.048(4) 0.069(5) 0.054(4) -0.001(4) 0.012(3) 0.000(4)
C8 0.032(4) 0.044(4) 0.033(4) 0.006(3) -0.001(3) 0.005(3)
C12 0.039(4) 0.044(4) 0.038(4) -0.011(3) 0.009(3) -0.004(3)
C13 0.029(4) 0.045(4) 0.056(5) -0.013(4) 0.004(3) -0.011(3)
C11 0.031(4) 0.036(4) 0.028(3) -0.004(3) 0.001(3) 0.001(3)
C5 0.053(5) 0.029(4) 0.047(4) 0.000(3) 0.013(4) -0.003(3)
C7 0.046(5) 0.066(5) 0.044(5) 0.002(4) 0.006(4) 0.009(4)
C15 0.059(6) 0.077(6) 0.058(6) -0.019(5) 0.018(5) 0.005(5)
C6 0.062(6) 0.048(5) 0.059(5) -0.005(4) 0.027(4) -0.007(4)
C9 0.097(8) 0.058(6) 0.111(9) 0.008(6) 0.058(8) -0.012(6)
C16 0.262(19) 0.077(8) 0.050(7) 0.003(6) 0.012(9) 0.043(10)
C10B 0.13(3) 0.081(18) 0.106(12) 0.057(11) 0.011(13) 0.007(12)
C10A 0.13(3) 0.081(18) 0.106(12) 0.057(11) 0.011(13) 0.007(12)
C4 0.025(3) 0.034(3) 0.020(3) -0.004(3) -0.007(3) -0.004(3)
C2 0.032(4) 0.036(4) 0.028(4) 0.007(3) -0.003(3) 0.008(3)
C3 0.027(4) 0.020(3) 0.050(4) 0.002(3) 0.009(3) -0.001(3)

loop_
_atom_type_symbol
_atom_type_description
_atom_type_scat_dispersion_real
_atom_type_scat_dispersion_imag
_atom_type_scat_source
C C 0.0033 0.0016 'International Tables Vol C Tables 4.2.6.8 and 6.1.1.4'
H H 0.0000 0.0000 'International Tables Vol C Tables 4.2.6.8 and 6.1.1.4'
Ag Ag -0.8971 1.1015 'International Tables Vol C Tables 4.2.6.8 and 6.1.1.4'
Fe Fe 0.3463 0.8444 'International Tables Vol C Tables 4.2.6.8 and 6.1.1.4'
N N 0.0061 0.0033 'International Tables Vol C Tables 4.2.6.8 and 6.1.1.4'

loop_
_geom_angle_atom_site_label_1
_geom_angle_atom_site_label_2
_geom_angle_atom_site_label_3
_geom_angle
_geom_angle_site_symmetry_1
_geom_angle_site_symmetry_3
_geom_angle_publ_flag
C4 Ag2 Ag1 83.83(18) 3_666 . ?
C2 Ag2 Ag1 99.59(19) 2_545 . ?
C2 Ag2 C4 175.4(3) 2_545 3_666 ?
C1 Ag1 Ag2 79.66(17) . . ?
C3 Ag1 Ag2 94.00(18) 1_545 . ?
C3 Ag1 C1 170.3(2) 1_545 . ?
N1 Fe1 N2 90.1(2) . . ?
N1 Fe1 N5 91.0(2) . . ?
N1 Fe1 N7 89.81(19) . . ?
N2 Fe1 N5 91.8(2) . . ?
N2 Fe1 N7 88.8(2) . . ?
N3 Fe1 N1 178.7(2) . . ?
N3 Fe1 N2 89.6(2) . . ?
N3 Fe1 N5 90.2(2) . . ?
N3 Fe1 N7 88.92(19) . . ?
N4 Fe1 N1 89.8(2) . . ?
N4 Fe1 N2 179.6(2) . . ?
N4 Fe1 N3 90.5(2) . . ?
N4 Fe1 N5 88.6(2) . . ?
N4 Fe1 N7 90.8(2) . . ?
N7 Fe1 N5 179.0(2) . . ?
C1 N1 Fe1 178.2(5) . . ?
C2 N2 Fe1 172.0(5) . . ?
N1 C1 Ag1 174.1(6) . . ?
C3 N3 Fe1 174.9(5) . . ?
C8 N5 Fe1 122.2(4) . . ?
C5 N5 Fe1 122.7(5) . . ?
C5 N5 C8 114.9(6) . . ?
C4 N4 Fe1 173.8(5) . . ?
C14 N7 Fe1 120.9(4) . . ?
C14 N7 C11 116.6(5) . . ?
C11 N7 Fe1 122.4(4) . . ?
C13 N8 C12 116.8(6) . . ?
N7 C14 H14 119.8 . . ?
N7 C14 C13 120.5(6) . . ?
C13 C14 H14 119.8 . . ?
C7 N6 C6 115.3(7) . . ?
N5 C8 H8 118.9 . . ?
N5 C8 C7 122.1(7) . . ?
C7 C8 H8 118.9 . . ?
N8 C12 C11 120.5(6) . . ?
N8 C12 C15 118.5(7) . . ?
C11 C12 C15 120.9(7) . . ?
N8 C13 C14 122.7(6) . . ?
N8 C13 H13 118.6 . . ?
C14 C13 H13 118.6 . . ?
N7 C11 C12 122.6(6) . . ?
N7 C11 H11 118.7 . . ?
C12 C11 H11 118.7 . . ?
N5 C5 H5 118.8 . . ?
N5 C5 C6 122.5(7) . . ?
C6 C5 H5 118.8 . . ?
N6 C7 C8 123.5(8) . . ?
N6 C7 H7 118.2 . . ?
C8 C7 H7 118.2 . . ?
C12 C15 H15A 109.6 . . ?
C12 C15 H15B 109.6 . . ?
H15A C15 H15B 108.1 . . ?
C16 C15 C12 110.4(8) . . ?
C16 C15 H15A 109.6 . . ?
C16 C15 H15B 109.6 . . ?
N6 C6 C5 121.7(7) . . ?
N6 C6 C9 117.3(8) . . ?
C5 C6 C9 121.0(8) . . ?
C6 C9 H9AA 109.8 . . ?
C6 C9 H9AB 109.8 . . ?
C6 C9 H9BC 109.0 . . ?
C6 C9 H9BD 109.0 . . ?
H9AA C9 H9AB 108.3 . . ?
H9BC C9 H9BD 107.8 . . ?
C10B C9 C6 109(2) . . ?
C10B C9 H9AA 109.8 . . ?
C10B C9 H9AB 109.8 . . ?
C10A C9 C6 112.8(13) . . ?
C10A C9 H9BC 109.0 . . ?
C10A C9 H9BD 109.0 . . ?
C15 C16 H16A 109.5 . . ?
C15 C16 H16B 109.5 . . ?
C15 C16 H16C 109.5 . . ?
H16A C16 H16B 109.5 . . ?
H16A C16 H16C 109.5 . . ?
H16B C16 H16C 109.5 . . ?
C9 C10B H10A 109.5 . . ?
C9 C10B H10B 109.5 . . ?
C9 C10B H10C 109.5 . . ?
H10A C10B H10B 109.5 . . ?
H10A C10B H10C 109.5 . . ?
H10B C10B H10C 109.5 . . ?
C9 C10A H10D 109.5 . . ?
C9 C10A H10E 109.5 . . ?
C9 C10A H10F 109.5 . . ?
H10D C10A H10E 109.5 . . ?
H10D C10A H10F 109.5 . . ?
H10E C10A H10F 109.5 . . ?
N4 C4 Ag2 169.2(5) . 3_666 ?
N2 C2 Ag2 175.7(6) . 2 ?
N3 C3 Ag1 172.4(6) . 1_565 ?

loop_
_geom_bond_atom_site_label_1
_geom_bond_atom_site_label_2
_geom_bond_distance
_geom_bond_site_symmetry_2
_geom_bond_publ_flag
Ag2 Ag1 3.0193(8) . ?
Ag2 C4 2.056(6) 3_666 ?
Ag2 C2 2.040(7) 2_545 ?
Ag1 C1 2.069(6) . ?
Ag1 C3 2.064(6) 1_545 ?
Fe1 N1 1.941(5) . ?
Fe1 N2 1.951(5) . ?
Fe1 N3 1.935(5) . ?
Fe1 N5 2.007(5) . ?
Fe1 N4 1.933(5) . ?
Fe1 N7 1.999(5) . ?
N1 C1 1.141(7) . ?
N2 C2 1.144(8) . ?
N3 C3 1.141(8) . ?
N5 C8 1.334(8) . ?
N5 C5 1.333(8) . ?
N4 C4 1.150(8) . ?
N7 C14 1.334(8) . ?
N7 C11 1.334(8) . ?
N8 C12 1.327(9) . ?
N8 C13 1.333(9) . ?
C14 H14 0.9500 . ?
C14 C13 1.379(9) . ?
N6 C7 1.321(10) . ?
N6 C6 1.327(11) . ?
C8 H8 0.9500 . ?
C8 C7 1.375(10) . ?
C12 C11 1.382(9) . ?
C12 C15 1.528(10) . ?
C13 H13 0.9500 . ?
C11 H11 0.9500 . ?
C5 H5 0.9500 . ?
C5 C6 1.401(10) . ?
C7 H7 0.9500 . ?
C15 H15A 0.9900 . ?
C15 H15B 0.9900 . ?
C15 C16 1.467(11) . ?
C6 C9 1.535(12) . ?
C9 H9AA 0.9900 . ?
C9 H9AB 0.9900 . ?
C9 H9BC 0.9900 . ?
C9 H9BD 0.9900 . ?
C9 C10B 1.525(19) . ?
C9 C10A 1.503(16) . ?
C16 H16A 0.9800 . ?
C16 H16B 0.9800 . ?
C16 H16C 0.9800 . ?
C10B H10A 0.9800 . ?
C10B H10B 0.9800 . ?
C10B H10C 0.9800 . ?
C10A H10D 0.9800 . ?
C10A H10E 0.9800 . ?
C10A H10F 0.9800 . ?

loop_
_geom_torsion_atom_site_label_1
_geom_torsion_atom_site_label_2
_geom_torsion_atom_site_label_3
_geom_torsion_atom_site_label_4
_geom_torsion
_geom_torsion_site_symmetry_1
_geom_torsion_site_symmetry_2
_geom_torsion_site_symmetry_3
_geom_torsion_site_symmetry_4
_geom_torsion_publ_flag
Fe1 N5 C8 C7 -176.7(6) . . . . ?
Fe1 N5 C5 C6 175.1(6) . . . . ?
Fe1 N7 C14 C13 -176.5(5) . . . . ?
Fe1 N7 C11 C12 174.8(5) . . . . ?
N5 C8 C7 N6 1.8(12) . . . . ?
N5 C5 C6 N6 1.7(13) . . . . ?
N5 C5 C6 C9 -177.2(8) . . . . ?
N7 C14 C13 N8 -1.6(11) . . . . ?
N8 C12 C11 N7 5.1(11) . . . . ?
N8 C12 C15 C16 64.6(12) . . . . ?
C14 N7 C11 C12 -2.7(9) . . . . ?
N6 C6 C9 C10B 79(2) . . . . ?
N6 C6 C9 C10A 112.7(13) . . . . ?
C8 N5 C5 C6 -0.1(10) . . . . ?
C12 N8 C13 C14 3.7(12) . . . . ?
C13 N8 C12 C11 -5.3(11) . . . . ?
C13 N8 C12 C15 172.3(7) . . . . ?
C11 N7 C14 C13 1.0(9) . . . . ?
C11 C12 C15 C16 -117.8(10) . . . . ?
C5 N5 C8 C7 -1.6(10) . . . . ?
C5 C6 C9 C10B -102(2) . . . . ?
C5 C6 C9 C10A -68.4(14) . . . . ?
C7 N6 C6 C5 -1.5(12) . . . . ?
C7 N6 C6 C9 177.4(8) . . . . ?
C15 C12 C11 N7 -172.4(7) . . . . ?
C6 N6 C7 C8 -0.1(12) . . . . ?
